data_1577448
loop_
_publ_author_name
'Gaidimas, Madeleine A.'
'Kim, Gyu-Hee'
'Ye, Zi-Ming'
'Magdalenski, Julian S.'
'Barker, Nathaniel M.'
'Mandal, Abhijoy'
'Darvish, Kourosh'
'Kirlikovali, Kent O.'
'Bernales, Varinia'
'Aspuru-Guzik, Al\'an'
'Malliakas, Christos D.'
'Farha, Omar K.'

_publ_section_title
;
 Mapping the crystallization landscape of rare earth MOFs: a
 high-throughput investigation of structure, kinetics, and selectivity
;
_journal_name_full 'Chemical Science'
_journal_paper_doi 10.1039/D5SC09992G
_journal_year 2026
_chemical_formula_moiety 'C10 H5 Lu O10, 1.5(H4 O2)'
_chemical_formula_sum 'C10 H11 Lu O13'
_chemical_formula_weight 514.16
_chemical_name_systematic NU-2505
_space_group_crystal_system orthorhombic
_space_group_IT_number 57
_space_group_name_Hall '-P 2c 2b'
_space_group_name_H-M_alt 'P b c m'
_atom_sites_solution_hydrogens mixed
_atom_sites_solution_primary dual
_audit_creation_date 2025-11-19
_audit_creation_method
;
Olex2 1.5
(compiled 2023.08.24 svn.re1ec1418 for OlexSys, GUI svn.r6817)
;
_audit_update_record
;
2025-11-26 deposited with the CCDC.	2026-06-10 downloaded from the CCDC.
;
_cell_angle_alpha 90
_cell_angle_beta 90
_cell_angle_gamma 90
_cell_formula_units_Z 4
_cell_length_a 11.2564(2)
_cell_length_b 19.5445(3)
_cell_length_c 6.59440(10)
_cell_measurement_reflns_used 6544
_cell_measurement_temperature 250.00(10)
_cell_measurement_theta_max 73.8360
_cell_measurement_theta_min 3.9100
_cell_volume 1450.77(4)
_computing_cell_refinement 'CrysAlisPro 1.171.43.101a (Rigaku OD, 2023)'
_computing_data_collection 'CrysAlisPro system (CCD 43.101a 64-bit (release 13-12-2023))'
_computing_data_reduction 'CrysAlisPro 1.171.43.101a (Rigaku OD, 2023)'
_computing_molecular_graphics 'Olex2 1.5 (Dolomanov et al., 2009)'
_computing_publication_material 'Olex2 1.5 (Dolomanov et al., 2009)'
_computing_structure_refinement 'SHELXL 2018/3 (Sheldrick, 2015)'
_computing_structure_solution 'SHELXT  (Sheldrick, 2015)'
_diffrn_ambient_environment N~2~
_diffrn_ambient_temperature 250.00(10)
_diffrn_detector 'Hybrid Pixel Array Detector'
_diffrn_detector_area_resol_mean 10.0000
_diffrn_detector_type HyPix
_diffrn_measured_fraction_theta_full 1.000
_diffrn_measured_fraction_theta_max 1.000
_diffrn_measurement_details
;
List of Runs (angles in degrees, time in seconds):

  # Type    Start    End  Width  t~exp~   \w     \q     \k     \f   Frames
#--------------------------------------------------------------------------
  1  \w    -81.00  18.00   0.50    0.87    --  -47.60 101.00  31.00  198
  2  \w    -12.00  81.00   0.50    0.87    --   47.60-101.00 -73.00  186
  3  \w   -169.00-111.00   0.50    3.48    -- -103.00-101.00 -73.00  116
  4  \w    -70.00 -33.00   0.50    3.48    -- -103.00 101.00  31.00   74
  5  \w   -101.00 -75.00   0.50    3.48    -- -103.00 101.00  31.00   52
  6  \w    115.00 141.00   0.50    3.48    --  103.75 101.00  31.00   52
  7  \w    -29.00  15.00   0.50    0.87    --  -47.60  19.00  60.00   88
  8  \w    -30.00  27.00   0.50    0.87    --  -47.60  19.00-150.00  114
  9  \w    -29.00  27.00   0.50    0.87    --  -47.60  19.00 -30.00  112
 10  \w   -168.00-142.00   0.50    3.48    -- -103.00 -45.00 -30.00   52
 11  \w   -120.00 -93.00   0.50    3.48    -- -103.00 -45.00 -30.00   54
 12  \w   -164.00-133.00   0.50    3.48    -- -103.00 -15.00 -60.00   62
 13  \w    -60.00 -33.00   0.50    3.48    -- -103.00  61.00  30.00   54
 14  \w    -90.00 -33.00   0.50    3.48    -- -103.00  77.00  30.00  114
 15  \w   -124.00 -98.00   0.50    3.48    -- -103.00 -15.00 -60.00   52
 16  \w    -57.00 -30.00   0.50    3.48    -- -103.00  61.00-180.00   54
 17  \w    -65.00 -31.00   0.50    3.48    -- -103.00  61.00-120.00   68
 18  \w     37.00  74.00   0.50    3.48    --  103.75 -61.00-150.00   74
 19  \w     33.00  59.00   0.50    3.48    --  103.75 -61.00 150.00   52
 20  \w     41.00  72.00   0.50    3.48    --  103.75 -61.00  90.00   62
 21  \w     45.00  70.00   0.50    3.48    --  103.75-101.00 -73.00   50
 22  \w    -95.00 -69.00   0.50    3.48    -- -103.00 101.00  31.00   52
 23  \w    -63.00 -37.00   0.50    3.48    -- -103.00  61.00 -60.00   52
 24  \w    -61.00 -30.00   0.50    3.48    -- -103.00  61.00 150.00   62
 25  \w    -57.00 -31.00   0.50    3.48    -- -103.00  61.00 120.00   52
 26  \w    -65.00 -36.00   0.50    3.48    -- -103.00  61.00 -30.00   58
 27  \w    -89.00 -53.00   0.50    3.48    -- -103.00  77.00  90.00   72
 28  \w     54.00 102.00   0.50    3.48    --  103.75 -77.00 120.00   96
 29  \w    139.00 166.00   0.50    3.48    --  103.75  77.00   0.00   54
 30  \w     40.00  71.00   0.50    3.48    --  103.75 -61.00-180.00   62
 31  \w     84.00 110.00   0.50    3.48    --  103.75  77.00   0.00   52
 32  \w     25.00 120.00   0.50    0.87    --   47.73  77.00  30.00  190
 33  \w     33.00 120.00   0.50    0.87    --   47.73  57.00 -60.00  174
 34  \w     25.00 120.00   0.50    0.87    --   47.73  77.00-180.00  190
;
_diffrn_measurement_device 'four-circle diffractometer'
_diffrn_measurement_device_type 'XtaLAB Synergy R, DW system, HyPix'
_diffrn_measurement_method '\w scans'
_diffrn_orient_matrix_type 'CrysAlisPro convention (1999,Acta A55,543-557)'
_diffrn_orient_matrix_UB_11 0.0455641000
_diffrn_orient_matrix_UB_12 0.0700950000
_diffrn_orient_matrix_UB_13 0.0732256000
_diffrn_orient_matrix_UB_21 0.0042973000
_diffrn_orient_matrix_UB_22 -0.0269912000
_diffrn_orient_matrix_UB_23 0.2194173000
_diffrn_orient_matrix_UB_31 0.1289854000
_diffrn_orient_matrix_UB_32 -0.0238287000
_diffrn_orient_matrix_UB_33 -0.0331448000
_diffrn_radiation_monochromator mirror
_diffrn_radiation_probe x-ray
_diffrn_radiation_type 'Cu K\a'
_diffrn_radiation_wavelength 1.54184
_diffrn_reflns_av_R_equivalents 0.0365
_diffrn_reflns_av_unetI/netI 0.0191
_diffrn_reflns_Laue_measured_fraction_full 1.000
_diffrn_reflns_Laue_measured_fraction_max 1.000
_diffrn_reflns_limit_h_max 13
_diffrn_reflns_limit_h_min -12
_diffrn_reflns_limit_k_max 18
_diffrn_reflns_limit_k_min -23
_diffrn_reflns_limit_l_max 7
_diffrn_reflns_limit_l_min -7
_diffrn_reflns_number 13102
_diffrn_reflns_point_group_measured_fraction_full 1.000
_diffrn_reflns_point_group_measured_fraction_max 1.000
_diffrn_reflns_theta_full 67.498
_diffrn_reflns_theta_max 67.498
_diffrn_reflns_theta_min 3.927
_diffrn_source 'Rotating-anode X-ray tube'
_diffrn_source_type 'Rigaku (Cu) X-ray Source'
_exptl_absorpt_coefficient_mu 13.747
_exptl_absorpt_correction_T_max 1.00000
_exptl_absorpt_correction_T_min 0.78180
_exptl_absorpt_correction_type multi-scan
_exptl_absorpt_process_details
;
CrysAlisPro 1.171.43.101a (Rigaku Oxford Diffraction, 2023)
Empirical absorption correction using spherical harmonics,
implemented in SCALE3 ABSPACK scaling algorithm.
;
_exptl_crystal_colour 'clear light colourless'
_exptl_crystal_colour_lustre clear
_exptl_crystal_colour_modifier light
_exptl_crystal_colour_primary colourless
_exptl_crystal_density_diffrn 2.354
_exptl_crystal_description needle
_exptl_crystal_F_000 984
_exptl_crystal_size_max 0.068
_exptl_crystal_size_mid 0.013
_exptl_crystal_size_min 0.005
_refine_diff_density_max 1.102
_refine_diff_density_min -0.569
_refine_diff_density_rms 0.131
_refine_ls_extinction_coef 0.00009(3)
_refine_ls_extinction_expression Fc^*^=kFc[1+0.001xFc^2^\l^3^/sin(2\q)]^-1/4^
_refine_ls_extinction_method 'SHELXL-2018/3 (Sheldrick 2018)'
_refine_ls_goodness_of_fit_ref 1.194
_refine_ls_hydrogen_treatment mixed
_refine_ls_matrix_type full
_refine_ls_number_parameters 171
_refine_ls_number_reflns 1433
_refine_ls_number_restraints 14
_refine_ls_restrained_S_all 1.188
_refine_ls_R_factor_all 0.0282
_refine_ls_R_factor_gt 0.0253
_refine_ls_shift/su_max 0.001
_refine_ls_shift/su_mean 0.000
_refine_ls_structure_factor_coef Fsqd
_refine_ls_weighting_details 'w=1/[\s^2^(Fo^2^)+(0.0253P)^2^+2.6533P] where P=(Fo^2^+2Fc^2^)/3'
_refine_ls_weighting_scheme calc
_refine_ls_wR_factor_gt 0.0539
_refine_ls_wR_factor_ref 0.0549
_reflns_Friedel_coverage 0.000
_reflns_number_gt 1354
_reflns_number_total 1433
_reflns_threshold_expression 'I > 2\s(I)'
_cod_data_source_file d5sc09992g2.cif
_cod_data_source_block NU-2505
_cod_database_code 1577448
_shelx_shelxl_version_number 2018/3
_chemical_oxdiff_formula 'Lu C H O N'
_shelx_space_group_comment
;
The symmetry employed for this shelxl refinement is uniquely defined
by the following loop, which should always be used as a source of
symmetry information in preference to the above space-group names.
They are only intended as comments.
;
_olex2_refinement_description
;
1. Fixed Uiso
 At 1.2 times of:
  All C(H) groups
 At 1.5 times of:
  All O(H) groups, All O(H,H) groups
2. Restrained distances
 O12-H12A = O12-H12B
 0.86 with sigma of 0.02
 O10-H10A = O10-H10B
 0.86 with sigma of 0.02
 H12A-H12B
 1.36 with sigma of 0.04
 H10A-H10B
 1.36 with sigma of 0.04
 C10-O7 \\sim C10-O6
 with sigma of 0.02
 Lu1-H8A \\sim Lu1-H8B
 with sigma of 0.02
3. Uiso/Uaniso restraints and constraints
O6 \\sim O7: within 2A with sigma of 0.01 and sigma for terminal atoms of 0.02
within 2A
4. Rigid body (RIGU) restrains
 O6, O7
 with sigma for 1-2 distances of 0.001 and sigma for 1-3 distances of 0.001
5. Others
 Sof(O6)=0.5*(1-FVAR(2))
 Sof(O7)=0.5*FVAR(2)
 Fixed Sof: H8A(0.5) H8B(0.5) H9(0.5) H10A(0.5) H10B(0.5) O11(0.5) H11A(0.5)
 H11B(0.5) H12B(0.5)
6.a Free rotating group:
 O8(H8A,H8B), O11(H11A,H11B)
6.b Aromatic/amide H refined with riding coordinates:
 C4(H4), C7(H7)
6.c Idealised tetrahedral OH refined as rotating group:
 O9(H9)
;
_olex2_submission_special_instructions 'No special instructions were received'
_oxdiff_exptl_absorpt_empirical_details
;
Empirical correction (ABSPACK) includes:
- Absorption correction using spherical harmonics
- Frame scaling
;
_oxdiff_exptl_absorpt_empirical_full_max 1.259
_oxdiff_exptl_absorpt_empirical_full_min 0.811

loop_
_space_group_symop_operation_xyz
'x, y, z'
'-x, -y, z+1/2'
'-x, y+1/2, -z+1/2'
'x, -y+1/2, -z'
'-x, -y, -z'
'x, y, -z-1/2'
'x, -y-1/2, z-1/2'
'-x, y-1/2, z'

loop_
_atom_site_label
_atom_site_type_symbol
_atom_site_fract_x
_atom_site_fract_y
_atom_site_fract_z
_atom_site_U_iso_or_equiv
_atom_site_adp_type
_atom_site_occupancy
_atom_site_site_symmetry_order
_atom_site_calc_flag
_atom_site_refinement_flags_posn
_atom_site_refinement_flags_adp
_atom_site_refinement_flags_occupancy
_atom_site_disorder_assembly
_atom_site_disorder_group
Lu1 Lu 0.20765(2) 0.42044(2) 0.750000 0.01823(12) Uani 1 2 d DS T P . .
O1 O 0.1665(2) 0.42294(13) 0.4166(4) 0.0238(6) Uani 1 1 d . . . . .
O2 O 0.6007(2) 0.58797(15) 0.4144(5) 0.0381(8) Uani 1 1 d . . . . .
O3 O -0.0200(3) 0.52319(17) 0.250000 0.0198(8) Uani 1 2 d S T P . .
O4 O -0.0265(3) 0.63545(17) 0.250000 0.0193(8) Uani 1 2 d S T P . .
O5 O 0.3363(3) 0.77263(19) 0.250000 0.0329(10) Uani 1 2 d S T P A .
O6 O 0.5094(13) 0.7259(9) 0.316(6) 0.028(4) Uani 0.38(5) 1 d D U P A 2
O7 O 0.5171(16) 0.717(5) 0.250000 0.037(10) Uani 0.23(11) 2 d DS TU P A 1
O8 O 0.2522(3) 0.5329(2) 0.750000 0.0298(9) Uani 1 2 d GS T P . .
H8A H 0.203127 0.561592 0.697579 0.045 Uiso 0.5 1 d DG U P . .
H8B H 0.320777 0.546179 0.707910 0.045 Uiso 0.5 1 d DG U P . .
O9 O 0.2441(4) 0.3050(2) 0.750000 0.074(2) Uani 1 2 d S T P . .
H9 H 0.219325 0.288013 0.857323 0.111 Uiso 0.5 1 calc R U P . .
C1 C 0.1816(4) 0.4525(3) 0.250000 0.0198(11) Uani 1 2 d S T P . .
C2 C 0.2340(5) 0.5237(3) 0.250000 0.0206(11) Uani 1 2 d S T P . .
C3 C 0.1643(4) 0.5828(3) 0.250000 0.0190(11) Uani 1 2 d S T P . .
C4 C 0.2211(5) 0.6469(3) 0.250000 0.0247(12) Uani 1 2 d S T P . .
H4 H 0.175078 0.687074 0.250000 0.030 Uiso 1 2 calc R U P . .
C5 C 0.3445(5) 0.6518(3) 0.250000 0.0267(12) Uani 1 2 d S T P A .
C6 C 0.4111(5) 0.5925(3) 0.250000 0.0284(13) Uani 1 2 d S T P . .
C7 C 0.3565(5) 0.5291(3) 0.250000 0.0292(13) Uani 1 2 d S T P . .
H7 H 0.403223 0.489269 0.250000 0.035 Uiso 1 2 calc R U P . .
C8 C 0.0315(4) 0.5794(3) 0.250000 0.0177(10) Uani 1 2 d S T P . .
C9 C 0.5463(5) 0.5912(3) 0.250000 0.0292(14) Uani 1 2 d S T P . .
C10 C 0.4052(5) 0.7197(3) 0.250000 0.0356(15) Uani 1 2 d DS T P . .
O10 O 0.0801(5) 0.6313(3) 0.750000 0.079(2) Uani 1 2 d DS T P . .
H10A H 0.076(12) 0.671(3) 0.81(2) 0.118 Uiso 0.5 1 d D U P . .
H10B H 0.024(9) 0.608(5) 0.80(2) 0.118 Uiso 0.5 1 d D U P . .
O11 O -0.0349(7) 0.7379(4) 0.5503(12) 0.052(2) Uani 0.5 1 d G . P B -1
H11A H -0.011097 0.775778 0.602188 0.078 Uiso 0.5 1 d G U P B -1
H11B H -0.076879 0.719151 0.644158 0.078 Uiso 0.5 1 d G U P B -1
O12 O 0.4588(3) 0.8883(2) 0.250000 0.0315(9) Uani 1 2 d DS T P . .
H12A H 0.431(6) 0.8476(17) 0.250000 0.047 Uiso 1 2 d DS U P . .
H12B H 0.506(7) 0.892(4) 0.148(10) 0.047 Uiso 0.5 1 d D U P . .

loop_
_atom_site_aniso_label
_atom_site_aniso_U_11
_atom_site_aniso_U_22
_atom_site_aniso_U_33
_atom_site_aniso_U_23
_atom_site_aniso_U_13
_atom_site_aniso_U_12
Lu1 0.00803(15) 0.01898(16) 0.02767(17) 0.000 0.000 -0.00066(10)
O1 0.0221(12) 0.0258(13) 0.0234(14) -0.0001(12) 0.0045(11) -0.0038(10)
O2 0.0112(13) 0.0476(18) 0.056(2) -0.0157(16) -0.0003(13) 0.0007(12)
O3 0.0110(17) 0.0199(18) 0.028(2) 0.000 0.000 -0.0006(14)
O4 0.0111(16) 0.0178(18) 0.029(2) 0.000 0.000 0.0000(13)
O5 0.0238(19) 0.020(2) 0.055(3) 0.000 0.000 -0.0012(15)
O6 0.014(4) 0.022(5) 0.049(12) -0.010(5) -0.002(5) 0.004(3)
O7 0.024(13) 0.037(19) 0.05(2) 0.000 0.000 -0.013(12)
O8 0.0176(18) 0.024(2) 0.048(3) 0.000 0.000 -0.0055(16)
O9 0.020(2) 0.022(2) 0.181(8) 0.000 0.000 0.0052(19)
C1 0.006(2) 0.019(3) 0.035(3) 0.000 0.000 0.0029(18)
C2 0.016(3) 0.021(3) 0.025(3) 0.000 0.000 -0.001(2)
C3 0.010(2) 0.023(3) 0.024(3) 0.000 0.000 -0.0016(19)
C4 0.013(2) 0.023(3) 0.039(3) 0.000 0.000 0.004(2)
C5 0.018(3) 0.022(3) 0.040(3) 0.000 0.000 -0.001(2)
C6 0.010(2) 0.025(3) 0.051(4) 0.000 0.000 0.002(2)
C7 0.016(3) 0.019(3) 0.052(4) 0.000 0.000 0.003(2)
C8 0.016(2) 0.022(3) 0.015(2) 0.000 0.000 0.000(2)
C9 0.009(2) 0.017(3) 0.062(4) 0.000 0.000 -0.001(2)
C10 0.016(3) 0.025(3) 0.066(5) 0.000 0.000 -0.002(2)
O10 0.030(3) 0.048(3) 0.158(7) 0.000 0.000 -0.007(2)
O11 0.068(4) 0.039(6) 0.049(7) -0.011(4) -0.009(4) 0.000(4)
O12 0.0174(19) 0.024(2) 0.053(3) 0.000 0.000 -0.0033(16)

loop_
_atom_type_symbol
_atom_type_description
_atom_type_scat_dispersion_real
_atom_type_scat_dispersion_imag
_atom_type_scat_source
C C 0.0181 0.0091 'International Tables Vol C Tables 4.2.6.8 and 6.1.1.4'
H H 0.0000 0.0000 'International Tables Vol C Tables 4.2.6.8 and 6.1.1.4'
Lu Lu -6.6179 4.6937 'International Tables Vol C Tables 4.2.6.8 and 6.1.1.4'
O O 0.0492 0.0322 'International Tables Vol C Tables 4.2.6.8 and 6.1.1.4'

loop_
_exptl_crystal_face_index_h
_exptl_crystal_face_index_k
_exptl_crystal_face_index_l
_exptl_crystal_face_perp_dist
0 0 -1 0.0067
0 0 1 0.0067
1 -1 0 0.0282
-1 1 0 0.0282
0 -1 0 0.0010
0 1 0 0.0039

loop_
_geom_angle_atom_site_label_1
_geom_angle_atom_site_label_2
_geom_angle_atom_site_label_3
_geom_angle
_geom_angle_site_symmetry_1
_geom_angle_site_symmetry_3
_geom_angle_publ_flag
O1 Lu1 O1 156.06(13) . 6_557 ?
O1 Lu1 O2 75.35(10) . 5_666 ?
O1 Lu1 O2 128.58(10) 6_557 5_666 ?
O1 Lu1 O2 128.58(10) . 2_665 ?
O1 Lu1 O2 75.34(10) 6_557 2_665 ?
O1 Lu1 O3 78.88(7) . 5_566 ?
O1 Lu1 O3 78.88(7) 6_557 5_566 ?
O1 Lu1 O4 80.12(6) . 5_566 ?
O1 Lu1 O4 80.13(6) 6_557 5_566 ?
O1 Lu1 O8 91.41(7) 6_557 . ?
O1 Lu1 O8 91.41(7) . . ?
O1 Lu1 O9 93.35(7) . . ?
O1 Lu1 O9 93.35(7) 6_557 . ?
O1 Lu1 C8 78.10(6) . 5_566 ?
O1 Lu1 C8 78.10(6) 6_557 5_566 ?
O1 Lu1 C9 101.97(6) . 5_666 ?
O1 Lu1 C9 101.97(6) 6_557 5_666 ?
O2 Lu1 O2 53.24(16) 2_665 5_666 ?
O2 Lu1 C8 153.06(8) 5_666 5_566 ?
O2 Lu1 C8 153.06(8) 2_665 5_566 ?
O2 Lu1 C9 26.62(8) 2_665 5_666 ?
O2 Lu1 C9 26.62(8) 5_666 5_666 ?
O3 Lu1 O2 145.26(9) 5_566 5_666 ?
O3 Lu1 O2 145.26(9) 5_566 2_665 ?
O3 Lu1 C8 27.50(13) 5_566 5_566 ?
O3 Lu1 C9 157.13(13) 5_566 5_666 ?
O4 Lu1 O2 138.91(9) 5_566 2_665 ?
O4 Lu1 O2 138.91(9) 5_566 5_666 ?
O4 Lu1 O3 55.74(12) 5_566 5_566 ?
O4 Lu1 C8 28.24(14) 5_566 5_566 ?
O4 Lu1 C9 147.14(13) 5_566 5_666 ?
O8 Lu1 O2 82.40(11) . 2_665 ?
O8 Lu1 O2 82.40(11) . 5_666 ?
O8 Lu1 O3 75.31(13) . 5_566 ?
O8 Lu1 O4 131.05(13) . 5_566 ?
O8 Lu1 O9 156.83(16) . . ?
O8 Lu1 C8 102.81(15) . 5_566 ?
O8 Lu1 C9 81.82(14) . 5_666 ?
O9 Lu1 O2 76.92(13) . 5_666 ?
O9 Lu1 O2 76.92(13) . 2_665 ?
O9 Lu1 O3 127.86(15) . 5_566 ?
O9 Lu1 O4 72.12(15) . 5_566 ?
O9 Lu1 C8 100.36(16) . 5_566 ?
O9 Lu1 C9 75.01(16) . 5_666 ?
C8 Lu1 C9 175.37(15) 5_566 5_666 ?
C1 O1 Lu1 147.1(3) . . ?
C9 O2 Lu1 93.0(3) . 5_666 ?
C8 O3 Lu1 90.3(3) . 5_566 ?
C8 O4 Lu1 92.6(3) . 5_566 ?
O6 O6 C10 69.8(19) 6_556 . ?
Lu1 O8 H8A 119.5 . . ?
Lu1 O8 H8A 119(3) . 6_557 ?
Lu1 O8 H8B 119.6 . . ?
Lu1 O8 H8B 120(2) . 6_557 ?
H8A O8 H8A 47.4 . 6_557 ?
H8A O8 H8B 104.5 . . ?
H8A O8 H8B 104.5 6_557 6_557 ?
H8A O8 H8B 120.7 . 6_557 ?
H8B O8 H8A 120.7 . 6_557 ?
H8B O8 H8B 37.7 . 6_557 ?
Lu1 O9 H9 109(3) . 6_557 ?
Lu1 O9 H9 109.5 . . ?
H9 O9 H9 117.0 . 6_557 ?
O1 C1 O1 122.5(5) 6_556 . ?
O1 C1 C2 118.6(2) . . ?
O1 C1 C2 118.6(2) 6_556 . ?
C3 C2 C1 122.9(4) . . ?
C7 C2 C1 117.4(5) . . ?
C7 C2 C3 119.7(5) . . ?
C2 C3 C4 118.8(5) . . ?
C2 C3 C8 121.6(5) . . ?
C4 C3 C8 119.5(5) . . ?
C3 C4 H4 119.5 . . ?
C5 C4 C3 120.9(5) . . ?
C5 C4 H4 119.5 . . ?
C4 C5 C10 121.2(5) . . ?
C6 C5 C4 119.0(5) . . ?
C6 C5 C10 119.8(5) . . ?
C5 C6 C7 120.7(5) . . ?
C5 C6 C9 123.9(5) . . ?
C7 C6 C9 115.4(5) . . ?
C2 C7 H7 119.6 . . ?
C6 C7 C2 120.8(5) . . ?
C6 C7 H7 119.6 . . ?
O3 C8 O4 121.4(5) . . ?
O3 C8 C3 120.3(4) . . ?
O4 C8 C3 118.3(4) . . ?
O2 C9 Lu1 60.4(2) 6_556 5_666 ?
O2 C9 Lu1 60.4(2) . 5_666 ?
O2 C9 O2 120.8(5) . 6_556 ?
O2 C9 C6 119.5(2) . . ?
O2 C9 C6 119.5(2) 6_556 . ?
C6 C9 Lu1 176.3(4) . 5_666 ?
O5 C10 C5 115.9(5) . . ?
O6 C10 O5 118.8(10) 6_556 . ?
O6 C10 O5 118.8(9) . . ?
O6 C10 O6 40(4) 6_556 . ?
O6 C10 C5 120.9(10) 6_556 . ?
O6 C10 C5 120.9(10) . . ?
O7 C10 O5 129(5) . . ?
O7 C10 C5 115(5) . . ?
H10A O10 H10A 52(10) . 6_557 ?
H10A O10 H10B 105(5) . . ?
H10A O10 H10B 105(5) 6_557 6_557 ?
H10A O10 H10B 129(10) . 6_557 ?
H10B O10 H10A 129(10) . 6_557 ?
H10B O10 H10B 50(10) . 6_557 ?
H11A O11 H11B 104.6 . . ?
H12A O12 H12B 108(4) . . ?
H12A O12 H12B 108(4) . 6_556 ?
H12B O12 H12B 103(10) . 6_556 ?

loop_
_geom_bond_atom_site_label_1
_geom_bond_atom_site_label_2
_geom_bond_distance
_geom_bond_site_symmetry_2
_geom_bond_publ_flag
Lu1 O1 2.247(3) . ?
Lu1 O1 2.247(3) 6_557 ?
Lu1 O2 2.420(3) 5_666 ?
Lu1 O2 2.420(3) 2_665 ?
Lu1 O3 2.382(3) 5_566 ?
Lu1 O4 2.313(3) 5_566 ?
Lu1 O8 2.255(4) . ?
Lu1 O9 2.293(5) . ?
Lu1 C8 2.692(5) 5_566 ?
Lu1 C9 2.779(5) 5_666 ?
O1 C1 1.253(4) . ?
O2 C9 1.247(4) . ?
O3 C8 1.243(6) . ?
O4 C8 1.275(6) . ?
O5 C10 1.293(7) . ?
O6 O6 0.87(8) 6_556 ?
O6 C10 1.257(9) . ?
O7 C10 1.261(18) . ?
O8 H8A 0.8596 . ?
O8 H8A 0.86(7) 6_557 ?
O8 H8B 0.86(6) 6_557 ?
O8 H8B 0.8598 . ?
O9 H9 0.8300 . ?
O9 H9 0.83(12) 6_557 ?
C1 C2 1.510(7) . ?
C2 C3 1.396(7) . ?
C2 C7 1.384(8) . ?
C3 C4 1.407(7) . ?
C3 C8 1.497(7) . ?
C4 H4 0.9400 . ?
C4 C5 1.392(8) . ?
C5 C6 1.381(8) . ?
C5 C10 1.492(8) . ?
C6 C7 1.383(8) . ?
C6 C9 1.522(7) . ?
C7 H7 0.9400 . ?
O10 H10A 0.86(2) . ?
O10 H10A 0.86(2) 6_557 ?
O10 H10B 0.86(2) . ?
O10 H10B 0.86(2) 6_557 ?
O11 H11A 0.8590 . ?
O11 H11B 0.8604 . ?
O12 H12A 0.85(2) . ?
O12 H12B 0.86(2) . ?
O12 H12B 0.86(2) 6_556 ?

loop_
_geom_hbond_atom_site_label_D
_geom_hbond_atom_site_label_H
_geom_hbond_atom_site_label_A
_geom_hbond_distance_DH
_geom_hbond_distance_HA
_geom_hbond_distance_DA
_geom_hbond_angle_DHA
_geom_hbond_site_symmetry_A
_geom_hbond_publ_flag
O10 H10A O11 0.86(2) 2.04(8) 2.783(9) 144(11) 6_557 yes
O11 H11A O4 0.86 2.00 2.806(10) 156.4 4_566 yes
O12 H12A O5 0.85(2) 1.81(3) 2.648(5) 165(7) . yes
O12 H12B O2 0.86(2) 1.91(2) 2.768(4) 172(8) 7_575 yes

loop_
_geom_torsion_atom_site_label_1
_geom_torsion_atom_site_label_2
_geom_torsion_atom_site_label_3
_geom_torsion_atom_site_label_4
_geom_torsion
_geom_torsion_site_symmetry_1
_geom_torsion_site_symmetry_2
_geom_torsion_site_symmetry_3
_geom_torsion_site_symmetry_4
_geom_torsion_publ_flag
Lu1 O1 C1 O1 157.94(19) . . . 6_556 ?
Lu1 O1 C1 C2 -14.6(8) . . . . ?
Lu1 O2 C9 O2 1.3(5) 5_666 . . 6_556 ?
Lu1 O2 C9 C6 175.8(4) 5_666 . . . ?
Lu1 O3 C8 O4 0.0 5_566 . . . ?
Lu1 O3 C8 C3 180.0 5_566 . . . ?
Lu1 O4 C8 O3 0.0 5_566 . . . ?
Lu1 O4 C8 C3 180.0 5_566 . . . ?
O1 C1 C2 C3 -93.6(4) . . . . ?
O1 C1 C2 C3 93.6(4) 6_556 . . . ?
O1 C1 C2 C7 86.4(4) . . . . ?
O1 C1 C2 C7 -86.4(4) 6_556 . . . ?
O6 O6 C10 O5 -101.7(11) 6_556 . . . ?
O6 O6 C10 C5 102.7(12) 6_556 . . . ?
C1 C2 C3 C4 180.0 . . . . ?
C1 C2 C3 C8 0.0 . . . . ?
C1 C2 C7 C6 180.0 . . . . ?
C2 C3 C4 C5 0.0 . . . . ?
C2 C3 C8 O3 0.0 . . . . ?
C2 C3 C8 O4 180.0 . . . . ?
C3 C2 C7 C6 0.0 . . . . ?
C3 C4 C5 C6 0.0 . . . . ?
C3 C4 C5 C10 180.0 . . . . ?
C4 C3 C8 O3 180.0 . . . . ?
C4 C3 C8 O4 0.0 . . . . ?
C4 C5 C6 C7 0.0 . . . . ?
C4 C5 C6 C9 180.0 . . . . ?
C4 C5 C10 O5 0.0 . . . . ?
C4 C5 C10 O6 -156(2) . . . 6_556 ?
C4 C5 C10 O6 156(2) . . . . ?
C4 C5 C10 O7 180.0 . . . . ?
C5 C6 C7 C2 0.0 . . . . ?
C5 C6 C9 O2 92.7(4) . . . . ?
C5 C6 C9 O2 -92.7(4) . . . 6_556 ?
C6 C5 C10 O5 180.0 . . . . ?
C6 C5 C10 O6 24(2) . . . 6_556 ?
C6 C5 C10 O6 -24(2) . . . . ?
C6 C5 C10 O7 0.0 . . . . ?
C7 C2 C3 C4 0.0 . . . . ?
C7 C2 C3 C8 180.0 . . . . ?
C7 C6 C9 O2 -87.3(4) . . . . ?
C7 C6 C9 O2 87.3(4) . . . 6_556 ?
C8 C3 C4 C5 180.0 . . . . ?
C9 C6 C7 C2 180.0 . . . . ?
C10 C5 C6 C7 180.0 . . . . ?
C10 C5 C6 C9 0.0 . . . . ?

loop_
_exptl_oxdiff_crystal_face_indexfrac_h
_exptl_oxdiff_crystal_face_indexfrac_k
_exptl_oxdiff_crystal_face_indexfrac_l
_exptl_oxdiff_crystal_face_x
_exptl_oxdiff_crystal_face_y
_exptl_oxdiff_crystal_face_z
0.0009 -0.0025 -1.0009 -0.0734 -0.2196 0.0333
-0.0009 0.0025 1.0009 0.0734 0.2196 -0.0333
0.9995 -1.0048 0.0004 -0.0249 0.0315 0.1528
-0.9995 1.0048 -0.0004 0.0249 -0.0315 -0.1528
-0.0012 -1.0004 0.0003 -0.0702 0.0271 0.0237
0.0012 1.0004 -0.0003 0.0702 -0.0271 -0.0237
